data_1576233
loop_
_publ_author_name
'Berg, Willi R.'
'Moshtaha, Amina L.'
'Sievers, Robin'
'Reimann, Marc'
'Streit, Tim-Niclas'
'Rupf, Susanne M.'
'Kaupp, Martin'
'Malischewski, Moritz'

_publ_section_title
;
 A facile route to 'naked' Ag<sup>+</sup> ions enabling the coordination
 of the weak Lewis base Ni(CO)<sub>4</sub>.
;
_journal_issue 1
_journal_name_full 'Chemical science'
_journal_page_first 406
_journal_page_last 411
_journal_paper_doi 10.1039/d5sc05589j
_journal_volume 17
_journal_year 2026
_chemical_formula_moiety 'C18 H12 Ag F6, B2 C37 F30 N'
_chemical_formula_sum 'C55 H12 Ag B2 F36 N'
_chemical_formula_weight 1500.15
_space_group_crystal_system triclinic
_space_group_IT_number 2
_space_group_name_Hall '-P 1'
_space_group_name_H-M_alt 'P -1'
_atom_sites_solution_hydrogens geom
_atom_sites_solution_primary dual
_audit_creation_date 2024-09-26
_audit_creation_method
;
Olex2 1.5
(compiled 2024.02.16 svn.r378c4104 for OlexSys, GUI svn.r6928)
;
_audit_update_record
;
2025-07-10 deposited with the CCDC.	2025-11-06 downloaded from the CCDC.
;
_cell_angle_alpha 111.9500(10)
_cell_angle_beta 96.586(2)
_cell_angle_gamma 109.0740(10)
_cell_formula_units_Z 2
_cell_length_a 11.4773(4)
_cell_length_b 15.0019(7)
_cell_length_c 17.3790(7)
_cell_measurement_reflns_used 9247
_cell_measurement_temperature 100.00
_cell_measurement_theta_max 25.36
_cell_measurement_theta_min 2.40
_cell_volume 2525.49(18)
_computing_cell_refinement 'SAINT V8.40B (?, 2016)'
_computing_data_reduction 'SAINT V8.40B (?, 2016)'
_computing_molecular_graphics 'Olex2 1.5 (Dolomanov et al., 2009)'
_computing_publication_material 'Olex2 1.5 (Dolomanov et al., 2009)'
_computing_structure_refinement 'SHELXL 2018/3 (Sheldrick, 2015)'
_computing_structure_solution 'SHELXT 2018/2 (Sheldrick, 2018)'
_diffrn_ambient_temperature 100.00
_diffrn_measured_fraction_theta_full 0.999
_diffrn_measured_fraction_theta_max 0.998
_diffrn_measurement_device_type 'Bruker APEX-II CCD'
_diffrn_measurement_method '\f and \w scans'
_diffrn_radiation_type MoK\a
_diffrn_radiation_wavelength 0.71073
_diffrn_reflns_av_R_equivalents 0.0368
_diffrn_reflns_av_unetI/netI 0.0266
_diffrn_reflns_Laue_measured_fraction_full 0.999
_diffrn_reflns_Laue_measured_fraction_max 0.998
_diffrn_reflns_limit_h_max 13
_diffrn_reflns_limit_h_min -13
_diffrn_reflns_limit_k_max 18
_diffrn_reflns_limit_k_min -18
_diffrn_reflns_limit_l_max 20
_diffrn_reflns_limit_l_min -20
_diffrn_reflns_number 48637
_diffrn_reflns_point_group_measured_fraction_full 0.999
_diffrn_reflns_point_group_measured_fraction_max 0.998
_diffrn_reflns_theta_full 25.242
_diffrn_reflns_theta_max 25.361
_diffrn_reflns_theta_min 1.950
_diffrn_source_current 1.0
_diffrn_source_power 0.05
_diffrn_source_voltage 50.0
_diffrn_standards_number 0
_exptl_absorpt_coefficient_mu 0.577
_exptl_absorpt_correction_T_max 0.7452
_exptl_absorpt_correction_T_min 0.6636
_exptl_absorpt_correction_type numerical
_exptl_absorpt_process_details
;
SADABS-2016/2 (Bruker,2016/2) was used for absorption correction.
wR2(int) was 0.0817 before and 0.0552 after correction.
The Ratio of minimum to maximum transmission is 0.8905.
The \l/2 correction factor is Not present.
;
_exptl_crystal_colour 'clear light colourless'
_exptl_crystal_colour_lustre clear
_exptl_crystal_colour_modifier light
_exptl_crystal_colour_primary colourless
_exptl_crystal_density_diffrn 1.973
_exptl_crystal_description block
_exptl_crystal_F_000 1460
_exptl_crystal_size_max 0.1
_exptl_crystal_size_mid 0.1
_exptl_crystal_size_min 0.1
_refine_diff_density_max 0.373
_refine_diff_density_min -1.025
_refine_diff_density_rms 0.066
_refine_ls_extinction_coef 0.00064(17)
_refine_ls_extinction_expression Fc^*^=kFc[1+0.001xFc^2^\l^3^/sin(2\q)]^-1/4^
_refine_ls_extinction_method 'SHELXL-2018/3 (Sheldrick 2018)'
_refine_ls_goodness_of_fit_ref 1.085
_refine_ls_hydrogen_treatment constr
_refine_ls_matrix_type full
_refine_ls_number_parameters 938
_refine_ls_number_reflns 9238
_refine_ls_number_restraints 5
_refine_ls_restrained_S_all 1.086
_refine_ls_R_factor_all 0.0388
_refine_ls_R_factor_gt 0.0318
_refine_ls_shift/su_max 0.004
_refine_ls_shift/su_mean 0.000
_refine_ls_structure_factor_coef Fsqd
_refine_ls_weighting_details 'w=1/[\s^2^(Fo^2^)+(0.0277P)^2^+2.8833P] where P=(Fo^2^+2Fc^2^)/3'
_refine_ls_weighting_scheme calc
_refine_ls_wR_factor_gt 0.0745
_refine_ls_wR_factor_ref 0.0805
_reflns_Friedel_coverage 0.000
_reflns_number_gt 8149
_reflns_number_total 9238
_reflns_threshold_expression 'I > 2\s(I)'
_cod_data_source_file d5sc05589j2.cif
_cod_data_source_block p-1_final
_cod_depositor_comments 'Adding full bibliography for 1576233--1576234.cif.'
_cod_original_cell_volume 2525.48(18)
_cod_database_code 1576233
_shelx_shelxl_version_number 2018/3
_shelx_space_group_comment
;
The symmetry employed for this shelxl refinement is uniquely defined
by the following loop, which should always be used as a source of
symmetry information in preference to the above space-group names.
They are only intended as comments.
;
_shelx_estimated_absorpt_t_max 0.945
_shelx_estimated_absorpt_t_min 0.945
_olex2_refinement_description
;
1. Fixed Uiso
 At 1.2 times of:
  All C(H) groups
2. Shared sites
{N1, C01}
{C02, N2}
3. Restrained distances
 F00V-C01Z \\sim F00V-C0
 with sigma of 0.02
 C01E-C01Z \\sim C01E-C0
 with sigma of 0.02
 C01W-C02C \\sim C01W-C1
 with sigma of 0.02
 C01Z-C02C \\sim C0-C1
 with sigma of 0.02
 C01Z-F3 \\sim C0-F3
 with sigma of 0.02
 C02C-F4 \\sim C1-F4
 with sigma of 0.02
 C02C-F9 \\sim C1-F9
 with sigma of 0.02
 F00V-C02C \\sim F00V-C1
 with sigma of 0.04
 C01E-C02C \\sim C01E-C1
 with sigma of 0.04
 C01W-C01Z \\sim C01W-C0
 with sigma of 0.04
 C01Z-F4 \\sim C0-F4
 with sigma of 0.04
 C01Z-F9 \\sim C0-F9
 with sigma of 0.04
 C02C-F3 \\sim C1-F3
 with sigma of 0.04
4. Uiso/Uaniso restraints and constraints
Uanis(C02) = Uanis(N2)
Uanis(N1) = Uanis(C01)
Uanis(C4) = Uanis(C5) = Uanis(C9) = Uanis(C2A)
Uanis(C01Z) = Uanis(C02C) = Uanis(C0) = Uanis(C1)
5. Others
 Fixed Sof: F00V(0.5) C02(0.5) N1(0.5) C01Z(0.5) C02C(0.5) H02D(0.5) F1(0.5)
 H02G(0.5) F4(0.5) C5(0.5) H5(0.5) C7(0.5) H7(0.5) C9(0.5) H9(0.5) F6(0.5)
 F5(0.5) C6(0.5) H6(0.5) C3(0.5) C8(0.5) F7(0.5) F8(0.5) C4(0.5) H4(0.5)
 C7A(0.5) C6A(0.5) C2A(0.5) H2A(0.5) C3A(0.5) H3A(0.5) C8A(0.5) H8A(0.5)
 C01(0.5) N2(0.5) F2(0.5) F9(0.5) F3(0.5) C0(0.5) C1(0.5)
6.a Aromatic/amide H refined with riding coordinates:
 C024(H024), C025(H025), C026(H026), C027(H027), C029(H029), C02B(H02B),
 C02D(H02D), C02E(H02E), C02G(H02G), C5(H5), C7(H7), C9(H9), C6(H6), C4(H4),
 C2A(H2A), C3A(H3A), C8A(H8A)
;
_olex2_submission_special_instructions 'No special instructions were received'

loop_
_space_group_symop_operation_xyz
'x, y, z'
'-x, -y, -z'

loop_
_atom_site_label
_atom_site_type_symbol
_atom_site_fract_x
_atom_site_fract_y
_atom_site_fract_z
_atom_site_U_iso_or_equiv
_atom_site_adp_type
_atom_site_occupancy
_atom_site_site_symmetry_order
_atom_site_calc_flag
_atom_site_refinement_flags_posn
_atom_site_refinement_flags_adp
_atom_site_refinement_flags_occupancy
_atom_site_disorder_assembly
_atom_site_disorder_group
Ag01 Ag 0.72062(2) 0.97406(2) 0.72737(2) 0.03342(8) Uani 1 1 d . . . . .
F002 F 0.59671(12) 0.35622(10) 0.54823(8) 0.0233(3) Uani 1 1 d . . . . .
F003 F 0.95422(12) 0.66905(10) 0.61411(8) 0.0231(3) Uani 1 1 d . . . . .
F004 F 0.62273(14) 0.62773(11) 1.01791(8) 0.0272(3) Uani 1 1 d . . . . .
F005 F 0.91394(13) 0.69455(10) 0.79092(9) 0.0269(3) Uani 1 1 d . . . . .
F006 F 0.52337(14) 0.29688(10) 0.85829(9) 0.0289(3) Uani 1 1 d . . . . .
F007 F 0.61898(14) 0.62992(11) 0.74557(8) 0.0288(3) Uani 1 1 d . . . . .
F008 F 0.48287(13) 0.37368(11) 0.41580(9) 0.0287(3) Uani 1 1 d . . . . .
F009 F 0.83705(14) 0.68613(11) 0.48331(9) 0.0298(3) Uani 1 1 d . . . . .
F00A F 0.86459(13) 0.62944(11) 0.95842(9) 0.0302(3) Uani 1 1 d . . . . .
F00B F 0.63930(14) 0.82527(11) 1.08239(9) 0.0323(3) Uani 1 1 d . . . . .
F00C F 0.53247(14) 0.29395(11) 0.68386(9) 0.0335(3) Uani 1 1 d . . . . .
F00D F 0.98426(14) 0.59040(12) 1.07502(9) 0.0329(3) Uani 1 1 d . . . . .
F00E F 0.59958(15) 0.54194(12) 0.38346(9) 0.0339(3) Uani 1 1 d . . . . .
F00F F 0.37341(14) 0.51482(12) 0.87484(10) 0.0375(4) Uani 1 1 d . . . . .
F00G F 1.10701(14) 0.46742(12) 0.64993(11) 0.0395(4) Uani 1 1 d . . . . .
F00H F 1.14533(15) 0.84318(11) 0.88408(9) 0.0356(4) Uani 1 1 d . . . . .
F00I F 0.09198(15) 0.20666(13) 0.63753(11) 0.0430(4) Uani 1 1 d . . . . .
F00J F 0.64537(16) 0.25997(12) 0.97430(11) 0.0399(4) Uani 1 1 d . . . . .
F00K F 0.84804(16) 0.17932(11) 0.40537(11) 0.0390(4) Uani 1 1 d . . . . .
F00L F 1.35929(14) 0.80552(12) 0.86424(11) 0.0410(4) Uani 1 1 d . . . . .
F00M F 0.63411(16) 0.92265(11) 0.97952(10) 0.0391(4) Uani 1 1 d . . . . .
F00N F 0.62545(16) 0.82230(12) 0.81022(10) 0.0385(4) Uani 1 1 d . . . . .
F00O F 0.87913(19) 0.37895(12) 0.48665(12) 0.0473(5) Uani 1 1 d . . . . .
F00P F 0.13652(14) 0.38213(13) 0.78216(12) 0.0424(4) Uani 1 1 d . . . . .
F00Q F 0.87819(16) 0.40536(14) 1.08364(11) 0.0441(4) Uani 1 1 d . . . . .
F00R F 0.29382(16) 0.16531(12) 0.58947(10) 0.0454(4) Uani 1 1 d . . . . .
F00S F 0.80333(18) 0.05412(12) 0.48686(11) 0.0475(4) Uani 1 1 d . . . . .
F00T F 1.33514(14) 0.61594(14) 0.74459(13) 0.0529(5) Uani 1 1 d . . . . .
F00U F 1.15390(16) 1.05066(14) 0.68886(13) 0.0542(5) Uani 1 1 d . . . . .
F00V F 0.8448(5) 0.3357(5) 0.7334(4) 0.0277(11) Uani 0.5 1 d . . P A 1
F00W F 1.12666(17) 1.20100(16) 0.86790(13) 0.0589(5) Uani 1 1 d . . . . .
F00X F 1.07778(17) 1.09461(16) 0.96334(12) 0.0566(5) Uani 1 1 d . . . . .
C02 C 0.76590(19) 0.48742(15) 0.72491(13) 0.0189(4) Uani 0.5 1 d . . P B 2
N1 N 0.7007(2) 0.49283(16) 0.76995(13) 0.0209(4) Uani 0.5 1 d . . P B 2
C011 C 0.9968(2) 0.57177(18) 0.71668(14) 0.0207(5) Uani 1 1 d . . . . .
C012 C 0.7825(2) 0.51036(17) 0.58780(13) 0.0174(4) Uani 1 1 d . . . . .
C013 C 1.0164(2) 0.67044(18) 0.77847(15) 0.0207(5) Uani 1 1 d . . . . .
C014 C 0.6608(2) 0.44021(17) 0.53453(14) 0.0187(4) Uani 1 1 d . . . . .
C015 C 0.8371(2) 0.59363(17) 0.56788(14) 0.0188(4) Uani 1 1 d . . . . .
C016 C 0.7779(2) 0.60436(18) 0.49996(14) 0.0220(5) Uani 1 1 d . . . . .
C017 C 0.5996(2) 0.44738(18) 0.46588(14) 0.0215(5) Uani 1 1 d . . . . .
C018 C 0.6365(2) 0.37435(18) 0.91167(15) 0.0224(5) Uani 1 1 d . . . . .
C019 C 0.6845(2) 0.46790(18) 0.90504(14) 0.0208(5) Uani 1 1 d . . . . .
C01A C 0.4674(2) 0.41507(18) 0.78189(14) 0.0207(5) Uani 1 1 d . . . . .
C01B C 0.6240(2) 0.61904(18) 0.87879(14) 0.0206(5) Uani 1 1 d . . . . .
C01C C 0.6275(2) 0.67405(18) 0.96429(15) 0.0220(5) Uani 1 1 d . . . . .
C01D C 0.4375(2) 0.32217(19) 0.70910(15) 0.0250(5) Uani 1 1 d . . . . .
C01E C 0.8447(2) 0.36430(18) 0.61383(15) 0.0215(5) Uani 1 1 d D . . . .
C01F C 0.6585(2) 0.53089(19) 0.44832(15) 0.0245(5) Uani 1 1 d . . . . .
C01G C 0.8041(2) 0.53717(18) 0.96150(15) 0.0233(5) Uani 1 1 d . . . . .
C01H C 0.8402(2) 0.21761(18) 0.48670(16) 0.0254(5) Uani 1 1 d . . . . .
C01I C 0.6248(2) 0.67446(19) 0.83019(15) 0.0237(5) Uani 1 1 d . . . . .
C01J C 0.8537(2) 0.32010(18) 0.53007(17) 0.0249(5) Uani 1 1 d . . . . .
C01K C 0.6321(2) 0.77467(19) 0.99894(15) 0.0249(5) Uani 1 1 d . . . . .
C01L C 0.8689(2) 0.51903(19) 1.02194(15) 0.0253(5) Uani 1 1 d . . . . .
C01M C 0.8154(3) 0.4254(2) 1.02641(16) 0.0290(5) Uani 1 1 d . . . . .
C01N C 0.6313(2) 0.82492(19) 0.94704(17) 0.0282(5) Uani 1 1 d . . . . .
C01O C 0.2124(2) 0.2731(2) 0.68409(17) 0.0308(6) Uani 1 1 d . . . . .
C01P C 0.6990(3) 0.35285(19) 0.97101(17) 0.0281(5) Uani 1 1 d . . . . .
C01Q C 0.3607(2) 0.43045(18) 0.80356(16) 0.0261(5) Uani 1 1 d . . . . .
C01R C 1.2430(2) 0.7307(2) 0.81646(16) 0.0293(5) Uani 1 1 d . . . . .
C01S C 1.1093(2) 0.55845(19) 0.70832(16) 0.0279(5) Uani 1 1 d . . . . .
C01T C 1.1346(2) 0.74888(18) 0.82698(15) 0.0255(5) Uani 1 1 d . . . . .
C01U C 0.6275(2) 0.7742(2) 0.86229(16) 0.0275(5) Uani 1 1 d . . . . .
C01V C 0.3146(3) 0.25287(19) 0.66021(15) 0.0303(6) Uani 1 1 d . . . . .
C01W C 0.8166(3) 0.15402(19) 0.52753(18) 0.0335(6) Uani 1 1 d D . . . .
C01X C 0.2359(2) 0.3622(2) 0.75678(17) 0.0299(5) Uani 1 1 d . . . . .
C01Y C 1.2301(2) 0.6348(2) 0.75643(18) 0.0333(6) Uani 1 1 d . . . . .
C01Z C 0.8407(10) 0.3002(8) 0.6553(7) 0.0250(14) Uani 0.5 1 d D . P A 1
C021 C 0.9814(3) 1.1096(2) 0.92491(17) 0.0384(7) Uani 1 1 d . . . . .
C022 C 1.0385(3) 0.9831(2) 0.6833(2) 0.0415(7) Uani 1 1 d . . . . .
C023 C 1.0074(3) 1.1644(2) 0.87568(18) 0.0405(7) Uani 1 1 d . . . . .
C024 C 0.8050(3) 0.8428(2) 0.6729(2) 0.0409(7) Uani 1 1 d . . . . .
H024 H 0.724653 0.793827 0.669221 0.049 Uiso 1 1 calc R U . . .
C025 C 0.7649(3) 1.0873(2) 0.89417(18) 0.0401(7) Uani 1 1 d . . . . .
H025 H 0.681063 1.061445 0.900640 0.048 Uiso 1 1 calc R U . . .
C026 C 0.8618(3) 1.0694(2) 0.93372(17) 0.0391(7) Uani 1 1 d . . . . .
H026 H 0.844745 1.029980 0.966095 0.047 Uiso 1 1 calc R U . . .
C027 C 0.9129(3) 1.1810(2) 0.83508(18) 0.0407(7) Uani 1 1 d . . . . .
H027 H 0.930419 1.217656 0.800673 0.049 Uiso 1 1 calc R U . . .
B028 B 0.8529(2) 0.4846(2) 0.65989(16) 0.0187(5) Uani 1 1 d . . . . .
C029 C 0.8167(3) 0.8801(2) 0.61113(19) 0.0470(8) Uani 1 1 d . . . . .
H029 H 0.744573 0.857492 0.565040 0.056 Uiso 1 1 calc R U . . .
B02A B 0.6149(3) 0.4982(2) 0.83654(16) 0.0210(5) Uani 1 1 d . . . . .
C02B C 0.7906(3) 1.1430(2) 0.84513(17) 0.0402(7) Uani 1 1 d . . . . .
H02B H 0.724205 1.155138 0.818403 0.048 Uiso 1 1 calc R U . . .
C02C C 0.8306(7) 0.1981(7) 0.6125(5) 0.0250(14) Uani 0.5 1 d D . P A 1
C02D C 1.0272(3) 0.9463(3) 0.7442(3) 0.0506(8) Uani 1 1 d . . . . .
H02D H 1.100201 0.968825 0.789536 0.061 Uiso 0.5 1 calc R U P C 1
C02E C 0.9112(3) 0.8770(2) 0.7403(2) 0.0494(8) Uani 1 1 d . . . . .
H02E H 0.903365 0.852565 0.783357 0.059 Uiso 1 1 calc R U . . .
F1 F 1.1331(3) 0.9691(3) 0.7915(2) 0.0491(9) Uani 0.5 1 d . . P D 2
C02G C 0.9357(3) 0.9515(3) 0.61754(19) 0.0534(9) Uani 1 1 d . . . . .
H02G H 0.944834 0.978024 0.575780 0.064 Uiso 0.5 1 calc R U P E 2
F4 F 0.8233(4) 0.1386(3) 0.6517(3) 0.0336(8) Uani 0.5 1 d . . P A 1
C5 C 0.4919(17) 0.8713(17) 0.6254(13) 0.035(2) Uani 0.5 1 d . . P F 1
H5 H 0.513559 0.814607 0.594505 0.042 Uiso 0.5 1 calc R U P F 1
C7 C 0.5375(8) 0.9659(7) 0.6153(6) 0.0339(19) Uani 0.5 1 d . . P F 1
H7 H 0.585015 0.971133 0.574704 0.041 Uiso 0.5 1 calc R U P F 1
C9 C 0.4348(10) 1.0385(6) 0.7219(9) 0.035(2) Uani 0.5 1 d . . P F 1
H9 H 0.413700 1.094604 0.755155 0.042 Uiso 0.5 1 calc R U P F 1
F6 F 0.4760(3) 1.0760(3) 0.5826(3) 0.0516(9) Uani 0.5 1 d . . P F 2
F5 F 0.5086(3) 0.8981(3) 0.5181(2) 0.0497(9) Uani 0.5 1 d . . P F 2
C6 C 0.5115(8) 1.0496(7) 0.6652(6) 0.041(2) Uani 0.5 1 d . . P F 1
H6 H 0.545053 1.114311 0.661442 0.049 Uiso 0.5 1 calc R U P F 1
C3 C 0.3923(7) 0.9472(6) 0.7278(5) 0.0348(16) Uani 0.5 1 d . . P F 1
C8 C 0.4189(6) 0.8637(5) 0.6785(5) 0.0291(13) Uani 0.5 1 d . . P F 1
F7 F 0.3676(3) 0.7728(3) 0.6839(3) 0.0485(9) Uani 0.5 1 d . . P F 1
F8 F 0.3185(4) 0.9360(3) 0.7809(3) 0.0557(10) Uani 0.5 1 d . . P F 1
C4 C 0.4810(17) 0.8714(18) 0.6381(13) 0.035(2) Uani 0.5 1 d . . P F 2
H4 H 0.491149 0.807123 0.613108 0.042 Uiso 0.5 1 calc R U P F 2
C7A C 0.4875(7) 0.9294(6) 0.5968(5) 0.0279(16) Uani 0.5 1 d . . P F 2
C6A C 0.4688(7) 1.0209(6) 0.6298(5) 0.0310(17) Uani 0.5 1 d . . P F 2
C2A C 0.4489(10) 1.0576(6) 0.7076(9) 0.035(2) Uani 0.5 1 d . . P F 2
H2A H 0.440383 1.122743 0.730551 0.042 Uiso 0.5 1 calc R U P F 2
C3A C 0.4405(7) 0.9993(8) 0.7548(5) 0.0407(18) Uani 0.5 1 d . . P F 2
H3A H 0.422732 1.023277 0.809190 0.049 Uiso 0.5 1 calc R U P F 2
C8A C 0.4582(6) 0.9067(6) 0.7226(5) 0.0351(14) Uani 0.5 1 d . . P F 2
H8A H 0.455391 0.867395 0.754899 0.042 Uiso 0.5 1 calc R U P F 2
C01 C 0.7007(2) 0.49283(16) 0.76995(13) 0.0209(4) Uani 0.5 1 d . . P B 1
N2 N 0.76590(19) 0.48742(15) 0.72491(13) 0.0189(4) Uani 0.5 1 d . . P B 1
F2 F 0.9659(3) 0.9677(3) 0.5569(2) 0.0500(9) Uani 0.5 1 d . . P G 1
F9 F 0.7561(4) 0.1260(3) 0.6516(3) 0.0322(8) Uani 0.5 1 d . . P A 2
F3 F 0.7960(5) 0.3266(5) 0.7374(4) 0.0272(11) Uani 0.5 1 d . . P A 2
C0 C 0.8085(10) 0.2942(8) 0.6499(7) 0.0250(14) Uani 0.5 1 d D . P A 2
C1 C 0.7893(7) 0.1906(7) 0.6089(5) 0.0250(14) Uani 0.5 1 d D . P A 2

loop_
_atom_site_aniso_label
_atom_site_aniso_U_11
_atom_site_aniso_U_22
_atom_site_aniso_U_33
_atom_site_aniso_U_23
_atom_site_aniso_U_13
_atom_site_aniso_U_12
Ag01 0.02556(11) 0.02799(12) 0.03280(12) -0.00105(8) -0.00001(8) 0.01367(9)
F002 0.0207(7) 0.0193(7) 0.0272(7) 0.0116(6) 0.0054(5) 0.0034(5)
F003 0.0222(7) 0.0179(7) 0.0246(7) 0.0088(6) 0.0074(5) 0.0029(5)
F004 0.0393(8) 0.0261(7) 0.0218(7) 0.0132(6) 0.0134(6) 0.0150(6)
F005 0.0244(7) 0.0205(7) 0.0336(8) 0.0081(6) 0.0120(6) 0.0094(6)
F006 0.0338(8) 0.0185(7) 0.0302(7) 0.0113(6) 0.0084(6) 0.0049(6)
F007 0.0352(8) 0.0293(8) 0.0188(7) 0.0117(6) 0.0043(6) 0.0087(6)
F008 0.0242(7) 0.0250(7) 0.0280(7) 0.0086(6) -0.0009(6) 0.0056(6)
F009 0.0421(9) 0.0219(7) 0.0271(7) 0.0156(6) 0.0122(6) 0.0082(6)
F00A 0.0256(7) 0.0253(7) 0.0338(8) 0.0160(6) 0.0020(6) 0.0016(6)
F00B 0.0397(9) 0.0236(7) 0.0246(7) 0.0038(6) 0.0095(6) 0.0097(7)
F00C 0.0306(8) 0.0240(7) 0.0315(8) 0.0028(6) 0.0162(6) 0.0021(6)
F00D 0.0254(8) 0.0378(9) 0.0326(8) 0.0128(7) 0.0031(6) 0.0139(7)
F00E 0.0439(9) 0.0319(8) 0.0258(7) 0.0166(7) 0.0001(6) 0.0134(7)
F00F 0.0269(8) 0.0264(8) 0.0442(9) 0.0018(7) 0.0118(7) 0.0079(6)
F00G 0.0216(7) 0.0258(8) 0.0557(10) 0.0016(7) 0.0084(7) 0.0109(6)
F00H 0.0365(9) 0.0212(7) 0.0301(8) 0.0000(6) 0.0077(7) 0.0028(6)
F00I 0.0251(8) 0.0367(9) 0.0446(9) 0.0149(8) -0.0055(7) -0.0057(7)
F00J 0.0466(10) 0.0316(8) 0.0566(10) 0.0306(8) 0.0177(8) 0.0192(8)
F00K 0.0458(10) 0.0233(8) 0.0502(10) 0.0103(7) 0.0308(8) 0.0172(7)
F00L 0.0219(8) 0.0336(9) 0.0444(9) 0.0085(7) -0.0053(7) -0.0016(7)
F00M 0.0487(10) 0.0176(7) 0.0460(9) 0.0117(7) 0.0110(8) 0.0104(7)
F00N 0.0506(10) 0.0304(8) 0.0402(9) 0.0252(7) 0.0089(7) 0.0126(7)
F00O 0.0794(13) 0.0283(8) 0.0636(11) 0.0289(8) 0.0597(10) 0.0329(9)
F00P 0.0221(8) 0.0377(9) 0.0620(11) 0.0178(8) 0.0102(7) 0.0105(7)
F00Q 0.0458(10) 0.0532(11) 0.0526(10) 0.0355(9) 0.0095(8) 0.0294(9)
F00R 0.0418(9) 0.0299(9) 0.0285(8) -0.0043(7) 0.0090(7) -0.0080(7)
F00S 0.0677(12) 0.0144(7) 0.0459(10) 0.0038(7) -0.0049(8) 0.0170(8)
F00T 0.0165(8) 0.0425(10) 0.0780(13) 0.0073(9) 0.0020(8) 0.0120(7)
F00U 0.0339(9) 0.0460(11) 0.0678(12) 0.0155(9) 0.0270(9) 0.0048(8)
F00V 0.041(3) 0.032(2) 0.0203(18) 0.0157(15) 0.012(2) 0.020(3)
F00W 0.0363(10) 0.0573(12) 0.0657(12) 0.0315(10) 0.0000(9) -0.0026(9)
F00X 0.0412(10) 0.0629(13) 0.0540(11) 0.0299(10) -0.0101(8) 0.0096(9)
C02 0.0176(10) 0.0162(10) 0.0201(10) 0.0085(8) 0.0025(8) 0.0033(8)
N1 0.0204(10) 0.0162(10) 0.0201(10) 0.0081(8) 0.0028(9) 0.0010(8)
C011 0.0205(11) 0.0207(12) 0.0216(11) 0.0109(10) 0.0053(9) 0.0073(10)
C012 0.0202(11) 0.0159(11) 0.0172(10) 0.0053(9) 0.0098(9) 0.0090(9)
C013 0.0193(11) 0.0212(12) 0.0236(11) 0.0113(10) 0.0071(9) 0.0084(9)
C014 0.0218(11) 0.0142(10) 0.0215(11) 0.0081(9) 0.0098(9) 0.0074(9)
C015 0.0204(11) 0.0164(11) 0.0187(11) 0.0052(9) 0.0098(9) 0.0078(9)
C016 0.0306(13) 0.0182(11) 0.0209(11) 0.0106(9) 0.0133(10) 0.0097(10)
C017 0.0193(11) 0.0185(11) 0.0210(11) 0.0047(9) 0.0032(9) 0.0063(9)
C018 0.0241(12) 0.0213(12) 0.0224(11) 0.0083(10) 0.0107(10) 0.0098(10)
C019 0.0241(12) 0.0205(11) 0.0192(11) 0.0079(9) 0.0114(9) 0.0097(10)
C01A 0.0225(12) 0.0180(11) 0.0202(11) 0.0104(9) 0.0068(9) 0.0039(9)
C01B 0.0174(11) 0.0201(11) 0.0202(11) 0.0090(9) 0.0034(9) 0.0032(9)
C01C 0.0217(12) 0.0208(12) 0.0212(11) 0.0097(10) 0.0050(9) 0.0055(10)
C01D 0.0263(13) 0.0245(12) 0.0212(12) 0.0111(10) 0.0096(10) 0.0043(10)
C01E 0.0149(11) 0.0177(11) 0.0274(12) 0.0082(10) 0.0005(9) 0.0051(9)
C01F 0.0312(13) 0.0253(12) 0.0189(11) 0.0090(10) 0.0062(10) 0.0144(11)
C01G 0.0269(12) 0.0222(12) 0.0238(12) 0.0108(10) 0.0117(10) 0.0110(10)
C01H 0.0173(11) 0.0199(12) 0.0346(13) 0.0066(10) 0.0070(10) 0.0084(10)
C01I 0.0211(12) 0.0227(12) 0.0201(11) 0.0079(10) 0.0029(9) 0.0028(10)
C01J 0.0194(11) 0.0184(12) 0.0405(14) 0.0137(11) 0.0143(10) 0.0089(10)
C01K 0.0232(12) 0.0205(12) 0.0222(12) 0.0056(10) 0.0047(9) 0.0032(10)
C01L 0.0224(12) 0.0286(13) 0.0243(12) 0.0077(10) 0.0088(10) 0.0133(10)
C01M 0.0339(14) 0.0375(15) 0.0321(13) 0.0210(12) 0.0146(11) 0.0252(12)
C01N 0.0261(13) 0.0166(12) 0.0346(14) 0.0088(10) 0.0047(11) 0.0038(10)
C01O 0.0231(13) 0.0265(13) 0.0307(13) 0.0143(11) -0.0014(10) -0.0034(10)
C01P 0.0369(14) 0.0234(13) 0.0362(14) 0.0172(11) 0.0201(12) 0.0181(11)
C01Q 0.0274(13) 0.0187(12) 0.0268(12) 0.0078(10) 0.0065(10) 0.0057(10)
C01R 0.0200(12) 0.0260(13) 0.0314(13) 0.0108(11) -0.0015(10) 0.0017(10)
C01S 0.0224(12) 0.0222(12) 0.0335(13) 0.0067(11) 0.0053(10) 0.0096(10)
C01T 0.0286(13) 0.0191(12) 0.0213(12) 0.0066(10) 0.0047(10) 0.0041(10)
C01U 0.0261(13) 0.0263(13) 0.0302(13) 0.0179(11) 0.0037(10) 0.0056(10)
C01V 0.0335(14) 0.0207(12) 0.0201(12) 0.0047(10) 0.0052(10) -0.0032(11)
C01W 0.0362(15) 0.0145(12) 0.0383(15) 0.0058(11) -0.0073(12) 0.0091(11)
C01X 0.0234(13) 0.0285(13) 0.0382(14) 0.0171(12) 0.0085(11) 0.0082(11)
C01Y 0.0179(12) 0.0330(14) 0.0453(16) 0.0141(12) 0.0053(11) 0.0105(11)
C01Z 0.019(4) 0.0199(13) 0.0272(12) 0.0085(11) -0.014(2) 0.006(2)
C021 0.0375(16) 0.0317(15) 0.0282(14) 0.0067(12) -0.0086(12) 0.0060(12)
C022 0.0318(15) 0.0259(14) 0.0566(19) 0.0055(13) 0.0254(14) 0.0097(12)
C023 0.0363(16) 0.0282(14) 0.0348(15) 0.0061(12) -0.0030(12) -0.0002(12)
C024 0.0368(16) 0.0212(13) 0.0607(19) 0.0088(13) 0.0273(14) 0.0130(12)
C025 0.0423(17) 0.0302(15) 0.0328(15) -0.0008(12) 0.0085(12) 0.0145(13)
C026 0.0476(17) 0.0293(14) 0.0282(14) 0.0051(12) 0.0064(12) 0.0111(13)
C027 0.0502(18) 0.0267(14) 0.0303(14) 0.0067(12) -0.0018(13) 0.0087(13)
B028 0.0174(12) 0.0185(12) 0.0204(12) 0.0079(10) 0.0070(10) 0.0075(10)
C029 0.0362(16) 0.0440(18) 0.0307(15) -0.0061(13) 0.0104(13) 0.0061(14)
B02A 0.0228(13) 0.0194(13) 0.0173(12) 0.0076(10) 0.0088(10) 0.0038(11)
C02B 0.0492(18) 0.0283(14) 0.0293(14) -0.0023(12) -0.0015(12) 0.0206(13)
C02C 0.019(4) 0.0199(13) 0.0272(12) 0.0085(11) -0.014(2) 0.006(2)
C02D 0.0343(17) 0.0398(17) 0.089(3) 0.0332(18) 0.0175(17) 0.0217(14)
C02E 0.0439(18) 0.0394(17) 0.086(2) 0.0416(18) 0.0231(17) 0.0233(15)
F1 0.0321(18) 0.068(2) 0.057(2) 0.039(2) 0.0009(16) 0.0219(17)
C02G 0.050(2) 0.054(2) 0.0302(16) 0.0034(14) 0.0242(15) 0.0028(16)
F4 0.042(2) 0.0293(19) 0.046(2) 0.0285(16) 0.016(2) 0.018(2)
C5 0.020(2) 0.0224(14) 0.051(4) 0.007(2) 0.003(2) 0.0077(16)
C7 0.028(5) 0.034(5) 0.034(4) 0.018(4) 0.003(3) 0.004(3)
C9 0.020(2) 0.0224(14) 0.051(4) 0.007(2) 0.003(2) 0.0077(16)
F6 0.050(2) 0.044(2) 0.068(2) 0.0375(19) 0.0051(18) 0.0147(17)
F5 0.049(2) 0.061(2) 0.0331(18) 0.0123(17) 0.0169(16) 0.0220(18)
C6 0.027(5) 0.027(4) 0.070(6) 0.029(4) 0.004(4) 0.008(4)
C3 0.023(4) 0.040(4) 0.039(4) 0.013(3) 0.011(3) 0.014(3)
C8 0.029(3) 0.020(3) 0.036(4) 0.012(3) 0.005(3) 0.009(3)
F7 0.048(2) 0.0328(18) 0.071(2) 0.0298(18) 0.0249(18) 0.0137(16)
F8 0.047(2) 0.062(2) 0.065(2) 0.023(2) 0.0343(19) 0.0280(19)
C4 0.020(2) 0.0224(14) 0.051(4) 0.007(2) 0.003(2) 0.0077(16)
C7A 0.021(4) 0.027(4) 0.027(4) 0.004(3) 0.009(3) 0.007(3)
C6A 0.025(4) 0.023(4) 0.039(4) 0.014(3) -0.001(3) 0.005(3)
C2A 0.020(2) 0.0224(14) 0.051(4) 0.007(2) 0.003(2) 0.0077(16)
C3A 0.027(4) 0.063(6) 0.027(4) 0.009(4) 0.010(3) 0.024(4)
C8A 0.026(3) 0.047(4) 0.042(4) 0.029(4) 0.012(3) 0.014(3)
C01 0.0204(10) 0.0162(10) 0.0201(10) 0.0081(8) 0.0028(9) 0.0010(8)
N2 0.0176(10) 0.0162(10) 0.0201(10) 0.0085(8) 0.0025(8) 0.0033(8)
F2 0.047(2) 0.064(2) 0.0404(19) 0.0285(18) 0.0142(16) 0.0168(18)
F9 0.034(2) 0.0249(17) 0.0422(19) 0.0226(15) 0.0091(19) 0.0087(19)
F3 0.036(3) 0.030(2) 0.0267(19) 0.0183(15) 0.016(2) 0.017(3)
C0 0.019(4) 0.0199(13) 0.0272(12) 0.0085(11) -0.014(2) 0.006(2)
C1 0.019(4) 0.0199(13) 0.0272(12) 0.0085(11) -0.014(2) 0.006(2)

loop_
_atom_type_symbol
_atom_type_description
_atom_type_scat_dispersion_real
_atom_type_scat_dispersion_imag
_atom_type_scat_source
C C 0.0033 0.0016 'International Tables Vol C Tables 4.2.6.8 and 6.1.1.4'
H H 0.0000 0.0000 'International Tables Vol C Tables 4.2.6.8 and 6.1.1.4'
Ag Ag -0.8971 1.1015 'International Tables Vol C Tables 4.2.6.8 and 6.1.1.4'
B B 0.0013 0.0007 'International Tables Vol C Tables 4.2.6.8 and 6.1.1.4'
F F 0.0171 0.0103 'International Tables Vol C Tables 4.2.6.8 and 6.1.1.4'
N N 0.0061 0.0033 'International Tables Vol C Tables 4.2.6.8 and 6.1.1.4'

loop_
_geom_angle_atom_site_label_1
_geom_angle_atom_site_label_2
_geom_angle_atom_site_label_3
_geom_angle
_geom_angle_site_symmetry_1
_geom_angle_site_symmetry_3
_geom_angle_publ_flag
C024 Ag01 C025 121.77(11) . . ?
C024 Ag01 C029 31.98(11) . . ?
C024 Ag01 C5 99.0(3) . . ?
C024 Ag01 C7 115.8(2) . . ?
C024 Ag01 C4 101.6(4) . . ?
C029 Ag01 C025 143.84(10) . . ?
C029 Ag01 C7 94.1(2) . . ?
C029 Ag01 C4 97.3(3) . . ?
C02B Ag01 C024 136.81(11) . . ?
C02B Ag01 C025 31.70(10) . . ?
C02B Ag01 C029 136.22(11) . . ?
C02B Ag01 C5 123.9(3) . . ?
C02B Ag01 C7 104.8(2) . . ?
C02B Ag01 C4 120.7(3) . . ?
C5 Ag01 C025 122.0(4) . . ?
C5 Ag01 C029 92.4(3) . . ?
C5 Ag01 C7 31.8(7) . . ?
C7 Ag01 C025 120.7(2) . . ?
C4 Ag01 C025 116.5(4) . . ?
N1 C02 B028 176.0(2) . . ?
C02 N1 B02A 176.3(2) . . ?
C013 C011 B028 121.1(2) . . ?
C01S C011 C013 113.4(2) . . ?
C01S C011 B028 125.4(2) . . ?
C014 C012 C015 113.7(2) . . ?
C014 C012 B028 119.76(19) . . ?
C015 C012 B028 126.3(2) . . ?
F005 C013 C011 119.2(2) . . ?
F005 C013 C01T 116.3(2) . . ?
C01T C013 C011 124.5(2) . . ?
F002 C014 C012 119.28(19) . . ?
F002 C014 C017 116.1(2) . . ?
C017 C014 C012 124.6(2) . . ?
F003 C015 C012 121.0(2) . . ?
F003 C015 C016 115.61(19) . . ?
C016 C015 C012 123.4(2) . . ?
F009 C016 C015 120.4(2) . . ?
F009 C016 C01F 119.5(2) . . ?
C01F C016 C015 120.1(2) . . ?
F008 C017 C014 120.6(2) . . ?
F008 C017 C01F 120.1(2) . . ?
C014 C017 C01F 119.3(2) . . ?
F006 C018 C019 120.7(2) . . ?
F006 C018 C01P 115.7(2) . . ?
C01P C018 C019 123.6(2) . . ?
C018 C019 C01G 113.6(2) . . ?
C018 C019 B02A 125.9(2) . . ?
C01G C019 B02A 120.5(2) . . ?
C01D C01A B02A 123.0(2) . . ?
C01Q C01A C01D 113.5(2) . . ?
C01Q C01A B02A 123.5(2) . . ?
C01C C01B B02A 124.2(2) . . ?
C01I C01B C01C 113.8(2) . . ?
C01I C01B B02A 122.0(2) . . ?
F004 C01C C01B 119.9(2) . . ?
F004 C01C C01K 116.2(2) . . ?
C01K C01C C01B 123.9(2) . . ?
F00C C01D C01A 119.7(2) . . ?
F00C C01D C01V 116.0(2) . . ?
C01V C01D C01A 124.2(2) . . ?
C01J C01E C01Z 112.9(5) . . ?
C01J C01E B028 121.9(2) . . ?
C01J C01E C0 114.6(5) . . ?
C01Z C01E B028 124.9(5) . . ?
C0 C01E B028 122.7(5) . . ?
F00E C01F C016 120.4(2) . . ?
F00E C01F C017 120.8(2) . . ?
C016 C01F C017 118.8(2) . . ?
F00A C01G C019 119.5(2) . . ?
F00A C01G C01L 116.0(2) . . ?
C01L C01G C019 124.5(2) . . ?
F00K C01H C01J 121.3(2) . . ?
F00K C01H C01W 119.6(2) . . ?
C01W C01H C01J 119.1(2) . . ?
F007 C01I C01B 120.3(2) . . ?
F007 C01I C01U 115.9(2) . . ?
C01U C01I C01B 123.8(2) . . ?
F00O C01J C01E 119.7(2) . . ?
F00O C01J C01H 116.0(2) . . ?
C01H C01J C01E 124.2(2) . . ?
F00B C01K C01C 121.5(2) . . ?
F00B C01K C01N 119.1(2) . . ?
C01N C01K C01C 119.4(2) . . ?
F00D C01L C01G 121.1(2) . . ?
F00D C01L C01M 119.8(2) . . ?
C01M C01L C01G 119.2(2) . . ?
F00Q C01M C01L 120.1(2) . . ?
F00Q C01M C01P 120.8(2) . . ?
C01P C01M C01L 119.1(2) . . ?
F00M C01N C01K 120.2(2) . . ?
F00M C01N C01U 120.7(2) . . ?
C01U C01N C01K 119.1(2) . . ?
F00I C01O C01V 120.7(2) . . ?
F00I C01O C01X 120.5(2) . . ?
C01X C01O C01V 118.7(2) . . ?
F00J C01P C018 120.2(2) . . ?
F00J C01P C01M 119.8(2) . . ?
C01M C01P C018 120.0(2) . . ?
F00F C01Q C01A 120.8(2) . . ?
F00F C01Q C01X 115.2(2) . . ?
C01X C01Q C01A 124.0(2) . . ?
F00L C01R C01T 120.5(2) . . ?
F00L C01R C01Y 120.6(2) . . ?
C01Y C01R C01T 118.9(2) . . ?
F00G C01S C011 120.9(2) . . ?
F00G C01S C01Y 115.1(2) . . ?
C01Y C01S C011 124.0(2) . . ?
F00H C01T C013 120.7(2) . . ?
F00H C01T C01R 119.8(2) . . ?
C013 C01T C01R 119.5(2) . . ?
F00N C01U C01I 120.2(2) . . ?
F00N C01U C01N 119.8(2) . . ?
C01N C01U C01I 120.0(2) . . ?
F00R C01V C01D 120.6(2) . . ?
F00R C01V C01O 119.8(2) . . ?
C01O C01V C01D 119.7(2) . . ?
F00S C01W C01H 120.3(2) . . ?
F00S C01W C1 120.2(4) . . ?
C01H C01W C1 119.0(4) . . ?
C02C C01W F00S 120.3(4) . . ?
C02C C01W C01H 118.3(4) . . ?
F00P C01X C01O 119.5(2) . . ?
F00P C01X C01Q 120.7(2) . . ?
C01O C01X C01Q 119.8(2) . . ?
F00T C01Y C01R 119.8(2) . . ?
F00T C01Y C01S 120.5(2) . . ?
C01R C01Y C01S 119.7(2) . . ?
F00V C01Z C01E 118.7(9) . . ?
F00V C01Z C02C 119.0(7) . . ?
C02C C01Z C01E 122.3(7) . . ?
F00X C021 C023 118.5(3) . . ?
F00X C021 C026 119.8(3) . . ?
C026 C021 C023 121.7(3) . . ?
F00U C022 C02D 118.9(3) . . ?
F00U C022 C02G 120.3(3) . . ?
C02G C022 C02D 120.8(3) . . ?
F00W C023 C021 119.3(3) . . ?
F00W C023 C027 120.1(3) . . ?
C027 C023 C021 120.6(3) . . ?
Ag01 C024 H024 86.3 . . ?
C029 C024 Ag01 81.22(18) . . ?
C029 C024 H024 120.1 . . ?
C029 C024 C02E 119.9(3) . . ?
C02E C024 Ag01 102.57(19) . . ?
C02E C024 H024 120.1 . . ?
Ag01 C025 H025 100.1 . . ?
C026 C025 Ag01 105.36(18) . . ?
C026 C025 H025 119.9 . . ?
C026 C025 C02B 120.2(3) . . ?
C02B C025 Ag01 63.92(15) . . ?
C02B C025 H025 119.9 . . ?
C021 C026 C025 118.4(3) . . ?
C021 C026 H026 120.8 . . ?
C025 C026 H026 120.8 . . ?
C023 C027 H027 120.7 . . ?
C023 C027 C02B 118.7(3) . . ?
C02B C027 H027 120.7 . . ?
C02 B028 C011 106.67(18) . . ?
C02 B028 C012 104.15(17) . . ?
C02 B028 C01E 107.36(18) . . ?
C011 B028 C012 114.90(18) . . ?
C011 B028 C01E 113.56(18) . . ?
C01E B028 C012 109.46(18) . . ?
N2 B028 C011 106.67(18) . . ?
N2 B028 C012 104.15(17) . . ?
N2 B028 C01E 107.36(18) . . ?
Ag01 C029 H029 93.7 . . ?
C024 C029 Ag01 66.80(15) . . ?
C024 C029 H029 120.5 . . ?
C024 C029 C02G 119.1(3) . . ?
C02G C029 Ag01 109.2(2) . . ?
C02G C029 H029 120.5 . . ?
N1 B02A C019 102.70(18) . . ?
N1 B02A C01A 107.66(18) . . ?
N1 B02A C01B 106.27(18) . . ?
C019 B02A C01A 114.86(19) . . ?
C019 B02A C01B 113.82(18) . . ?
C01A B02A C01B 110.65(19) . . ?
C01 B02A C019 102.70(18) . . ?
C01 B02A C01A 107.66(18) . . ?
C01 B02A C01B 106.27(18) . . ?
Ag01 C02B H02B 90.1 . . ?
C025 C02B Ag01 84.38(17) . . ?
C025 C02B H02B 119.8 . . ?
C027 C02B Ag01 95.51(18) . . ?
C027 C02B C025 120.4(3) . . ?
C027 C02B H02B 119.8 . . ?
C01W C02C C01Z 121.2(6) . . ?
F4 C02C C01W 117.2(7) . . ?
F4 C02C C01Z 121.3(6) . . ?
C022 C02D H02D 119.8 . . ?
C022 C02D C02E 120.5(3) . . ?
C02E C02D H02D 119.8 . . ?
F1 C02D C022 112.6(3) . . ?
F1 C02D C02E 126.0(4) . . ?
C024 C02E H02E 120.2 . . ?
C02D C02E C024 119.6(3) . . ?
C02D C02E H02E 120.2 . . ?
C022 C02G C029 120.2(3) . . ?
C022 C02G H02G 119.9 . . ?
C029 C02G H02G 119.9 . . ?
F2 C02G C022 112.8(3) . . ?
F2 C02G C029 124.1(3) . . ?
Ag01 C5 H5 90.5 . . ?
C7 C5 Ag01 76.3(9) . . ?
C7 C5 H5 120.4 . . ?
C8 C5 Ag01 103.2(11) . . ?
C8 C5 H5 120.4 . . ?
C8 C5 C7 119.3(11) . . ?
Ag01 C7 H7 96.2 . . ?
C5 C7 Ag01 72.0(8) . . ?
C5 C7 H7 120.4 . . ?
C6 C7 Ag01 101.6(5) . . ?
C6 C7 C5 119.1(9) . . ?
C6 C7 H7 120.4 . . ?
C6 C9 H9 120.6 . . ?
C3 C9 H9 120.6 . . ?
C3 C9 C6 118.8(10) . . ?
C7 C6 C9 119.6(8) . . ?
C7 C6 H6 120.2 . . ?
C9 C6 H6 120.2 . . ?
C9 C3 C8 121.7(9) . . ?
F8 C3 C9 119.0(9) . . ?
F8 C3 C8 119.3(7) . . ?
C5 C8 C3 121.3(11) . . ?
C5 C8 F7 119.9(11) . . ?
F7 C8 C3 118.7(6) . . ?
Ag01 C4 H4 92.5 . . ?
C7A C4 Ag01 94.5(12) . . ?
C7A C4 H4 120.5 . . ?
C7A C4 C8A 119.0(13) . . ?
C8A C4 Ag01 83.0(8) . . ?
C8A C4 H4 120.5 . . ?
F5 C7A C6A 118.0(7) . . ?
C4 C7A F5 120.0(9) . . ?
C4 C7A C6A 122.0(9) . . ?
F6 C6A C7A 118.3(7) . . ?
C2A C6A F6 120.1(7) . . ?
C2A C6A C7A 121.5(8) . . ?
C6A C2A H2A 120.4 . . ?
C6A C2A C3A 119.3(8) . . ?
C3A C2A H2A 120.4 . . ?
C2A C3A H3A 119.9 . . ?
C8A C3A C2A 120.1(8) . . ?
C8A C3A H3A 119.9 . . ?
C4 C8A H8A 121.0 . . ?
C3A C8A C4 118.0(12) . . ?
C3A C8A H8A 121.0 . . ?
N2 C01 B02A 176.3(2) . . ?
C01 N2 B028 176.0(2) . . ?
C01E C0 F3 122.4(8) . . ?
C1 C0 C01E 123.7(7) . . ?
C1 C0 F3 113.8(6) . . ?
F9 C1 C01W 121.5(7) . . ?
C0 C1 C01W 118.4(6) . . ?
C0 C1 F9 119.7(5) . . ?

loop_
_geom_bond_atom_site_label_1
_geom_bond_atom_site_label_2
_geom_bond_distance
_geom_bond_site_symmetry_2
_geom_bond_publ_flag
Ag01 C024 2.404(3) . ?
Ag01 C025 2.639(3) . ?
Ag01 C029 2.584(3) . ?
Ag01 C02B 2.382(3) . ?
Ag01 C5 2.580(18) . ?
Ag01 C7 2.635(8) . ?
Ag01 C4 2.609(18) . ?
F002 C014 1.358(2) . ?
F003 C015 1.346(3) . ?
F004 C01C 1.351(3) . ?
F005 C013 1.356(3) . ?
F006 C018 1.352(3) . ?
F007 C01I 1.352(3) . ?
F008 C017 1.349(3) . ?
F009 C016 1.348(3) . ?
F00A C01G 1.355(3) . ?
F00B C01K 1.340(3) . ?
F00C C01D 1.353(3) . ?
F00D C01L 1.344(3) . ?
F00E C01F 1.340(3) . ?
F00F C01Q 1.350(3) . ?
F00G C01S 1.353(3) . ?
F00H C01T 1.345(3) . ?
F00I C01O 1.341(3) . ?
F00J C01P 1.353(3) . ?
F00K C01H 1.339(3) . ?
F00L C01R 1.342(3) . ?
F00M C01N 1.347(3) . ?
F00N C01U 1.354(3) . ?
F00O C01J 1.347(3) . ?
F00P C01X 1.350(3) . ?
F00Q C01M 1.341(3) . ?
F00R C01V 1.347(3) . ?
F00S C01W 1.343(3) . ?
F00T C01Y 1.346(3) . ?
F00U C022 1.346(3) . ?
F00V C01Z 1.249(12) . ?
F00W C023 1.341(4) . ?
F00X C021 1.351(3) . ?
C02 N1 1.143(3) . ?
C02 B028 1.589(3) . ?
N1 B02A 1.600(3) . ?
C011 C013 1.390(3) . ?
C011 C01S 1.384(3) . ?
C011 B028 1.632(3) . ?
C012 C014 1.389(3) . ?
C012 C015 1.391(3) . ?
C012 B028 1.645(3) . ?
C013 C01T 1.374(3) . ?
C014 C017 1.372(3) . ?
C015 C016 1.382(3) . ?
C016 C01F 1.374(3) . ?
C017 C01F 1.378(3) . ?
C018 C019 1.384(3) . ?
C018 C01P 1.383(3) . ?
C019 C01G 1.387(3) . ?
C019 B02A 1.639(3) . ?
C01A C01D 1.389(3) . ?
C01A C01Q 1.385(3) . ?
C01A B02A 1.640(3) . ?
C01B C01C 1.392(3) . ?
C01B C01I 1.388(3) . ?
C01B B02A 1.643(3) . ?
C01C C01K 1.380(3) . ?
C01D C01V 1.378(4) . ?
C01E C01J 1.388(3) . ?
C01E C01Z 1.393(9) . ?
C01E B028 1.643(3) . ?
C01E C0 1.392(10) . ?
C01G C01L 1.377(3) . ?
C01H C01J 1.381(3) . ?
C01H C01W 1.367(4) . ?
C01I C01U 1.376(4) . ?
C01K C01N 1.376(4) . ?
C01L C01M 1.373(4) . ?
C01M C01P 1.367(4) . ?
C01N C01U 1.369(4) . ?
C01O C01V 1.375(4) . ?
C01O C01X 1.371(4) . ?
C01Q C01X 1.384(4) . ?
C01R C01T 1.375(4) . ?
C01R C01Y 1.372(4) . ?
C01S C01Y 1.384(4) . ?
C01W C02C 1.337(9) . ?
C01W C1 1.427(9) . ?
C01Z C02C 1.388(7) . ?
C021 C023 1.386(4) . ?
C021 C026 1.359(4) . ?
C022 C02D 1.364(5) . ?
C022 C02G 1.358(5) . ?
C023 C027 1.367(4) . ?
C024 H024 0.9500 . ?
C024 C029 1.385(5) . ?
C024 C02E 1.391(5) . ?
C025 H025 0.9500 . ?
C025 C026 1.393(4) . ?
C025 C02B 1.393(4) . ?
C026 H026 0.9500 . ?
C027 H027 0.9500 . ?
C027 C02B 1.390(4) . ?
B028 N2 1.589(3) . ?
C029 H029 0.9500 . ?
C029 C02G 1.394(4) . ?
B02A C01 1.600(3) . ?
C02B H02B 0.9500 . ?
C02C F4 1.299(9) . ?
C02D H02D 0.9500 . ?
C02D C02E 1.371(4) . ?
C02D F1 1.248(5) . ?
C02E H02E 0.9500 . ?
C02G H02G 0.9500 . ?
C02G F2 1.230(4) . ?
C5 H5 0.9500 . ?
C5 C7 1.43(3) . ?
C5 C8 1.33(2) . ?
C7 H7 0.9500 . ?
C7 C6 1.381(14) . ?
C9 H9 0.9500 . ?
C9 C6 1.414(18) . ?
C9 C3 1.344(11) . ?
F6 C6A 1.357(9) . ?
F5 C7A 1.349(8) . ?
C6 H6 0.9500 . ?
C3 C8 1.381(10) . ?
C3 F8 1.342(8) . ?
C8 F7 1.341(7) . ?
C4 H4 0.9500 . ?
C4 C7A 1.31(3) . ?
C4 C8A 1.45(2) . ?
C7A C6A 1.375(13) . ?
C6A C2A 1.334(17) . ?
C2A H2A 0.9500 . ?
C2A C3A 1.396(13) . ?
C3A H3A 0.9500 . ?
C3A C8A 1.383(12) . ?
C8A H8A 0.9500 . ?
C01 N2 1.143(3) . ?
F9 C1 1.412(9) . ?
F3 C0 1.455(13) . ?
C0 C1 1.372(7) . ?

loop_
_geom_torsion_atom_site_label_1
_geom_torsion_atom_site_label_2
_geom_torsion_atom_site_label_3
_geom_torsion_atom_site_label_4
_geom_torsion
_geom_torsion_site_symmetry_1
_geom_torsion_site_symmetry_2
_geom_torsion_site_symmetry_3
_geom_torsion_site_symmetry_4
_geom_torsion_publ_flag
Ag01 C024 C029 C02G 99.9(3) . . . . ?
Ag01 C024 C02E C02D -88.1(3) . . . . ?
Ag01 C025 C026 C021 70.0(3) . . . . ?
Ag01 C025 C02B C027 -93.1(2) . . . . ?
Ag01 C029 C02G C022 73.9(4) . . . . ?
Ag01 C029 C02G F2 -127.1(4) . . . . ?
Ag01 C5 C7 C6 -93.4(8) . . . . ?
Ag01 C5 C8 C3 77.7(13) . . . . ?
Ag01 C5 C8 F7 -103.4(9) . . . . ?
Ag01 C7 C6 C9 -79.1(8) . . . . ?
Ag01 C4 C7A F5 95.6(8) . . . . ?
Ag01 C4 C7A C6A -86.8(9) . . . . ?
Ag01 C4 C8A C3A 93.1(8) . . . . ?
F002 C014 C017 F008 -0.4(3) . . . . ?
F002 C014 C017 C01F 179.65(19) . . . . ?
F003 C015 C016 F009 0.1(3) . . . . ?
F003 C015 C016 C01F 179.4(2) . . . . ?
F004 C01C C01K F00B 3.9(3) . . . . ?
F004 C01C C01K C01N -177.1(2) . . . . ?
F005 C013 C01T F00H 0.9(3) . . . . ?
F005 C013 C01T C01R -178.7(2) . . . . ?
F006 C018 C019 C01G -177.05(19) . . . . ?
F006 C018 C019 B02A 0.9(3) . . . . ?
F006 C018 C01P F00J -1.3(3) . . . . ?
F006 C018 C01P C01M 178.5(2) . . . . ?
F007 C01I C01U F00N -0.6(3) . . . . ?
F007 C01I C01U C01N 179.0(2) . . . . ?
F008 C017 C01F F00E 2.2(3) . . . . ?
F008 C017 C01F C016 -179.5(2) . . . . ?
F009 C016 C01F F00E -2.0(3) . . . . ?
F009 C016 C01F C017 179.6(2) . . . . ?
F00A C01G C01L F00D 1.0(3) . . . . ?
F00A C01G C01L C01M -177.5(2) . . . . ?
F00B C01K C01N F00M -1.8(4) . . . . ?
F00B C01K C01N C01U 178.2(2) . . . . ?
F00C C01D C01V F00R -3.0(3) . . . . ?
F00C C01D C01V C01O 176.7(2) . . . . ?
F00D C01L C01M F00Q 0.1(3) . . . . ?
F00D C01L C01M C01P -178.9(2) . . . . ?
F00F C01Q C01X F00P 0.9(3) . . . . ?
F00F C01Q C01X C01O -178.9(2) . . . . ?
F00G C01S C01Y F00T -0.8(4) . . . . ?
F00G C01S C01Y C01R 178.9(2) . . . . ?
F00I C01O C01V F00R -0.2(4) . . . . ?
F00I C01O C01V C01D -179.9(2) . . . . ?
F00I C01O C01X F00P 1.0(4) . . . . ?
F00I C01O C01X C01Q -179.3(2) . . . . ?
F00K C01H C01J F00O -2.0(3) . . . . ?
F00K C01H C01J C01E 178.9(2) . . . . ?
F00K C01H C01W F00S 1.0(4) . . . . ?
F00K C01H C01W C02C 168.9(4) . . . . ?
F00K C01H C01W C1 -170.6(4) . . . . ?
F00L C01R C01T F00H 1.6(4) . . . . ?
F00L C01R C01T C013 -178.8(2) . . . . ?
F00L C01R C01Y F00T -0.8(4) . . . . ?
F00L C01R C01Y C01S 179.5(2) . . . . ?
F00M C01N C01U F00N -0.5(4) . . . . ?
F00M C01N C01U C01I 179.9(2) . . . . ?
F00Q C01M C01P F00J 0.7(4) . . . . ?
F00Q C01M C01P C018 -179.1(2) . . . . ?
F00S C01W C02C C01Z -178.1(4) . . . . ?
F00S C01W C02C F4 -3.9(8) . . . . ?
F00S C01W C1 F9 4.3(8) . . . . ?
F00S C01W C1 C0 177.7(4) . . . . ?
F00U C022 C02D C02E -179.7(3) . . . . ?
F00U C022 C02D F1 -10.2(5) . . . . ?
F00U C022 C02G C029 178.9(3) . . . . ?
F00U C022 C02G F2 17.7(5) . . . . ?
F00V C01Z C02C C01W 175.1(9) . . . . ?
F00V C01Z C02C F4 1.2(8) . . . . ?
F00W C023 C027 C02B -179.3(3) . . . . ?
F00X C021 C023 F00W -0.2(4) . . . . ?
F00X C021 C023 C027 179.5(3) . . . . ?
F00X C021 C026 C025 179.2(2) . . . . ?
C011 C013 C01T F00H 178.4(2) . . . . ?
C011 C013 C01T C01R -1.2(4) . . . . ?
C011 C01S C01Y F00T 180.0(2) . . . . ?
C011 C01S C01Y C01R -0.3(4) . . . . ?
C012 C014 C017 F008 177.8(2) . . . . ?
C012 C014 C017 C01F -2.2(3) . . . . ?
C012 C015 C016 F009 -178.89(19) . . . . ?
C012 C015 C016 C01F 0.4(3) . . . . ?
C013 C011 C01S F00G -178.9(2) . . . . ?
C013 C011 C01S C01Y 0.2(4) . . . . ?
C013 C011 B028 C02 -43.7(3) . . . . ?
C013 C011 B028 C012 71.1(3) . . . . ?
C013 C011 B028 C01E -161.8(2) . . . . ?
C013 C011 B028 N2 -43.7(3) . . . . ?
C014 C012 C015 F003 179.24(18) . . . . ?
C014 C012 C015 C016 -1.8(3) . . . . ?
C014 C012 B028 C02 -65.1(2) . . . . ?
C014 C012 B028 C011 178.58(19) . . . . ?
C014 C012 B028 C01E 49.4(3) . . . . ?
C014 C012 B028 N2 -65.1(2) . . . . ?
C014 C017 C01F F00E -177.9(2) . . . . ?
C014 C017 C01F C016 0.5(3) . . . . ?
C015 C012 C014 F002 -179.14(18) . . . . ?
C015 C012 C014 C017 2.7(3) . . . . ?
C015 C012 B028 C02 120.9(2) . . . . ?
C015 C012 B028 C011 4.6(3) . . . . ?
C015 C012 B028 C01E -124.5(2) . . . . ?
C015 C012 B028 N2 120.9(2) . . . . ?
C015 C016 C01F F00E 178.7(2) . . . . ?
C015 C016 C01F C017 0.3(3) . . . . ?
C018 C019 C01G F00A 176.61(19) . . . . ?
C018 C019 C01G C01L -2.9(3) . . . . ?
C018 C019 B02A N1 -107.6(2) . . . . ?
C018 C019 B02A C01A 9.0(3) . . . . ?
C018 C019 B02A C01B 138.0(2) . . . . ?
C018 C019 B02A C01 -107.6(2) . . . . ?
C019 C018 C01P F00J 179.2(2) . . . . ?
C019 C018 C01P C01M -1.0(4) . . . . ?
C019 C01G C01L F00D -179.4(2) . . . . ?
C019 C01G C01L C01M 2.0(4) . . . . ?
C01A C01D C01V F00R 178.7(2) . . . . ?
C01A C01D C01V C01O -1.6(4) . . . . ?
C01A C01Q C01X F00P 179.7(2) . . . . ?
C01A C01Q C01X C01O -0.1(4) . . . . ?
C01B C01C C01K F00B -178.0(2) . . . . ?
C01B C01C C01K C01N 1.0(4) . . . . ?
C01B C01I C01U F00N -178.7(2) . . . . ?
C01B C01I C01U C01N 0.9(4) . . . . ?
C01C C01B C01I F007 -178.6(2) . . . . ?
C01C C01B C01I C01U -0.6(3) . . . . ?
C01C C01B B02A N1 -143.4(2) . . . . ?
C01C C01B B02A C019 -31.1(3) . . . . ?
C01C C01B B02A C01A 100.0(3) . . . . ?
C01C C01B B02A C01 -143.4(2) . . . . ?
C01C C01K C01N F00M 179.2(2) . . . . ?
C01C C01K C01N C01U -0.8(4) . . . . ?
C01D C01A C01Q F00F 177.1(2) . . . . ?
C01D C01A C01Q C01X -1.6(3) . . . . ?
C01D C01A B02A N1 32.2(3) . . . . ?
C01D C01A B02A C019 -81.5(3) . . . . ?
C01D C01A B02A C01B 148.0(2) . . . . ?
C01D C01A B02A C01 32.2(3) . . . . ?
C01E C01Z C02C C01W -4.0(8) . . . . ?
C01E C01Z C02C F4 -177.9(8) . . . . ?
C01E C0 C1 C01W 4.8(7) . . . . ?
C01E C0 C1 F9 178.3(8) . . . . ?
C01G C019 B02A N1 70.2(2) . . . . ?
C01G C019 B02A C01A -173.2(2) . . . . ?
C01G C019 B02A C01B -44.2(3) . . . . ?
C01G C019 B02A C01 70.2(2) . . . . ?
C01G C01L C01M F00Q 178.6(2) . . . . ?
C01G C01L C01M C01P -0.3(4) . . . . ?
C01H C01W C02C C01Z 14.1(6) . . . . ?
C01H C01W C02C F4 -171.8(4) . . . . ?
C01H C01W C1 F9 175.9(4) . . . . ?
C01H C01W C1 C0 -10.8(5) . . . . ?
C01I C01B C01C F004 177.7(2) . . . . ?
C01I C01B C01C C01K -0.3(3) . . . . ?
C01I C01B B02A N1 38.6(3) . . . . ?
C01I C01B B02A C019 150.9(2) . . . . ?
C01I C01B B02A C01A -78.0(3) . . . . ?
C01I C01B B02A C01 38.6(3) . . . . ?
C01J C01E C01Z F00V 173.3(7) . . . . ?
C01J C01E C01Z C02C -7.6(8) . . . . ?
C01J C01E B028 C02 148.5(2) . . . . ?
C01J C01E B028 C011 -93.9(3) . . . . ?
C01J C01E B028 C012 36.0(3) . . . . ?
C01J C01E B028 N2 148.5(2) . . . . ?
C01J C01E C0 F3 179.0(6) . . . . ?
C01J C01E C0 C1 3.2(8) . . . . ?
C01J C01H C01W F00S -179.9(2) . . . . ?
C01J C01H C01W C02C -12.0(5) . . . . ?
C01J C01H C01W C1 8.6(5) . . . . ?
C01K C01N C01U F00N 179.4(2) . . . . ?
C01K C01N C01U C01I -0.1(4) . . . . ?
C01L C01M C01P F00J 179.6(2) . . . . ?
C01L C01M C01P C018 -0.2(4) . . . . ?
C01P C018 C019 C01G 2.4(3) . . . . ?
C01P C018 C019 B02A -179.7(2) . . . . ?
C01Q C01A C01D F00C -175.8(2) . . . . ?
C01Q C01A C01D C01V 2.5(3) . . . . ?
C01Q C01A B02A N1 -147.7(2) . . . . ?
C01Q C01A B02A C019 98.6(3) . . . . ?
C01Q C01A B02A C01B -32.0(3) . . . . ?
C01Q C01A B02A C01 -147.7(2) . . . . ?
C01S C011 C013 F005 177.9(2) . . . . ?
C01S C011 C013 C01T 0.5(3) . . . . ?
C01S C011 B028 C02 138.0(2) . . . . ?
C01S C011 B028 C012 -107.2(3) . . . . ?
C01S C011 B028 C01E 19.9(3) . . . . ?
C01S C011 B028 N2 138.0(2) . . . . ?
C01T C01R C01Y F00T 179.3(2) . . . . ?
C01T C01R C01Y C01S -0.4(4) . . . . ?
C01V C01O C01X F00P -178.6(2) . . . . ?
C01V C01O C01X C01Q 1.1(4) . . . . ?
C01W C01H C01J F00O 178.8(2) . . . . ?
C01W C01H C01J C01E -0.2(4) . . . . ?
C01X C01O C01V F00R 179.4(2) . . . . ?
C01X C01O C01V C01D -0.3(4) . . . . ?
C01Y C01R C01T F00H -178.5(2) . . . . ?
C01Y C01R C01T C013 1.1(4) . . . . ?
C01Z C01E C01J F00O -169.4(5) . . . . ?
C01Z C01E C01J C01H 9.6(6) . . . . ?
C01Z C01E B028 C011 79.6(6) . . . . ?
C01Z C01E B028 C012 -150.5(5) . . . . ?
C01Z C01E B028 N2 -38.0(6) . . . . ?
C021 C023 C027 C02B 0.9(4) . . . . ?
C022 C02D C02E C024 1.2(5) . . . . ?
C023 C021 C026 C025 -2.1(4) . . . . ?
C023 C027 C02B Ag01 -88.1(3) . . . . ?
C023 C027 C02B C025 -1.4(4) . . . . ?
C024 C029 C02G C022 0.4(5) . . . . ?
C024 C029 C02G F2 159.4(4) . . . . ?
C026 C021 C023 F00W -178.9(3) . . . . ?
C026 C021 C023 C027 0.9(4) . . . . ?
C026 C025 C02B Ag01 93.3(2) . . . . ?
C026 C025 C02B C027 0.1(4) . . . . ?
B028 C011 C013 F005 -0.6(3) . . . . ?
B028 C011 C013 C01T -178.0(2) . . . . ?
B028 C011 C01S F00G -0.4(4) . . . . ?
B028 C011 C01S C01Y 178.7(2) . . . . ?
B028 C012 C014 F002 6.2(3) . . . . ?
B028 C012 C014 C017 -172.0(2) . . . . ?
B028 C012 C015 F003 -6.5(3) . . . . ?
B028 C012 C015 C016 172.4(2) . . . . ?
B028 C01E C01J F00O 4.9(3) . . . . ?
B028 C01E C01J C01H -176.1(2) . . . . ?
B028 C01E C01Z F00V -0.7(11) . . . . ?
B028 C01E C01Z C02C 178.4(4) . . . . ?
B028 C01E C0 F3 -10.6(10) . . . . ?
B028 C01E C0 C1 173.6(4) . . . . ?
C029 C024 C02E C02D -1.1(5) . . . . ?
B02A C019 C01G F00A -1.4(3) . . . . ?
B02A C019 C01G C01L 179.0(2) . . . . ?
B02A C01A C01D F00C 4.3(3) . . . . ?
B02A C01A C01D C01V -177.5(2) . . . . ?
B02A C01A C01Q F00F -2.9(3) . . . . ?
B02A C01A C01Q C01X 178.4(2) . . . . ?
B02A C01B C01C F004 -0.4(3) . . . . ?
B02A C01B C01C C01K -178.4(2) . . . . ?
B02A C01B C01I F007 -0.5(3) . . . . ?
B02A C01B C01I C01U 177.5(2) . . . . ?
C02B C025 C026 C021 1.6(4) . . . . ?
C02D C022 C02G C029 -0.3(5) . . . . ?
C02D C022 C02G F2 -161.6(3) . . . . ?
C02E C024 C029 Ag01 -99.5(3) . . . . ?
C02E C024 C029 C02G 0.3(4) . . . . ?
F1 C02D C02E C024 -166.8(4) . . . . ?
C02G C022 C02D C02E -0.5(5) . . . . ?
C02G C022 C02D F1 169.0(3) . . . . ?
C5 C7 C6 C9 -3.4(17) . . . . ?
C7 C5 C8 C3 -4(2) . . . . ?
C7 C5 C8 F7 175.1(10) . . . . ?
C9 C3 C8 C5 2.6(17) . . . . ?
C9 C3 C8 F7 -176.3(8) . . . . ?
F6 C6A C2A C3A 179.4(7) . . . . ?
F5 C7A C6A F6 -1.8(10) . . . . ?
F5 C7A C6A C2A -179.2(7) . . . . ?
C6 C9 C3 C8 -1.7(14) . . . . ?
C6 C9 C3 F8 -179.4(7) . . . . ?
C3 C9 C6 C7 2.2(14) . . . . ?
C8 C5 C7 Ag01 97.7(15) . . . . ?
C8 C5 C7 C6 4(2) . . . . ?
F8 C3 C8 C5 -179.7(11) . . . . ?
F8 C3 C8 F7 1.5(10) . . . . ?
C4 C7A C6A F6 -179.4(11) . . . . ?
C4 C7A C6A C2A 3.1(17) . . . . ?
C7A C4 C8A C3A 1.8(19) . . . . ?
C7A C6A C2A C3A -3.2(14) . . . . ?
C6A C2A C3A C8A 2.7(13) . . . . ?
C2A C3A C8A C4 -2.0(16) . . . . ?
C8A C4 C7A F5 -179.9(10) . . . . ?
C8A C4 C7A C6A -2.4(19) . . . . ?
F3 C0 C1 C01W -171.4(7) . . . . ?
F3 C0 C1 F9 2.1(7) . . . . ?
C0 C01E C01J F00O 175.3(5) . . . . ?
C0 C01E C01J C01H -5.7(6) . . . . ?
C0 C01E B028 C02 -21.2(5) . . . . ?
C0 C01E B028 C011 96.5(5) . . . . ?
C0 C01E B028 C012 -133.7(5) . . . . ?
